data_9014152
loop_
_publ_author_name
'Armstrong, J. A.'
'Friis, H.'
'Lieb, A.'
'Finch, A. A.'
'Weller, M. T.'

_publ_section_title
;
 Combined single-crystal X-ray and neutron powder diffraction structure analysis
 exemplified through full structure determinations of
 framework and layer beryllate minerals
;
_journal_name_full 'American Mineralogist'
_journal_page_first 519
_journal_page_last 526
_journal_paper_doi 10.2138/am.2010.3276
_journal_volume 95
_journal_year 2010
_chemical_compound_source 'Vesle Aroya, Langesundsfjord, Norway'
_chemical_formula_sum 'Al2.66 Be2 F2 K0.46 Na6.2 O39 Si15.34'
_chemical_name_mineral Leifite
_space_group_IT_number 164
_symmetry_space_group_name_Hall '-P 3 2"'
_symmetry_space_group_name_H-M 'P -3 m 1'
_cell_angle_alpha 90
_cell_angle_beta 90
_cell_angle_gamma 120
_cell_length_a 14.3446
_cell_length_b 14.3446
_cell_length_c 4.8455
_cell_formula_units_Z 1
_cell_volume 863.468
_database_code_amcsd 0005040
_exptl_crystal_density_diffrn 2.583
_cod_original_formula_sum 'Na6.2 K.46 Si15.34 Al2.66 Be2 O39 F2'
_cod_database_code 9014152

loop_
_space_group_symop_operation_xyz
x,y,z
-y,-x,z
y,-x+y,-z
-x,-x+y,-z
-x+y,-x,z
-x+y,y,z
-x,-y,-z
y,x,-z
-y,x-y,z
x,x-y,z
x-y,x,-z
x-y,-y,-z

loop_
_atom_site_aniso_label
_atom_site_aniso_U_11
_atom_site_aniso_U_22
_atom_site_aniso_U_33
_atom_site_aniso_U_12
_atom_site_aniso_U_13
_atom_site_aniso_U_23
Na1 0.01400 0.01400 0.01300 0.00600 0.00090 -0.00090
K1Na2 0.01300 0.01300 0.00300 0.00600 0.00000 0.00000
Na2O6 0.01300 0.01300 0.00300 0.00600 0.00000 0.00000
Si1A 0.00900 0.00580 0.01370 -0.00320 -0.00150 -0.00080
Al1B 0.00900 0.00580 0.01370 -0.00320 -0.00150 -0.00080
Si2 0.01100 0.01080 0.01540 0.00560 -0.00020 -0.00010
Si3 0.00830 0.00830 0.00790 0.00510 0.00000 0.00000
Be1 0.02000 0.02000 0.00600 0.01000 0.00000 0.00000
O1 0.01800 0.01800 0.01200 -0.00400 -0.00090 0.00090
O2 0.01700 0.00800 0.01700 0.00550 0.00670 0.00440
O3 0.00900 0.00900 0.01200 0.00900 0.00100 -0.00160
O4 0.01400 0.01300 0.00600 0.00700 0.00240 0.00500
O5 0.00800 0.00800 0.00700 0.00500 0.00220 -0.00220
F 0.01200 0.01200 0.00800 0.00570 0.00000 0.00000

loop_
_atom_site_label
_atom_site_fract_x
_atom_site_fract_y
_atom_site_fract_z
_atom_site_occupancy
_atom_site_U_iso_or_equiv
Na1 0.75080 0.24920 0.20190 1.00000 0.01395
K1Na2 0.00000 0.00000 0.00000 0.46000 0.00953
Na2O6 0.00000 0.00000 0.50000 0.20000 0.03000
Si1A 0.00000 0.21634 0.50000 0.55670 0.01242
Al1B 0.00000 0.21634 0.50000 0.44330 0.01242
Si2 0.00000 0.34374 0.00000 1.00000 0.01243
Si3 0.44746 0.55254 0.30616 1.00000 0.00777
Be1 0.33333 0.66667 0.36850 1.00000 0.01543
O1 0.10022 0.89978 0.39030 1.00000 0.02148
O2 0.30901 0.26112 0.24950 1.00000 0.01413
O3 0.35849 0.45743 0.10260 1.00000 0.00813
O4 0.50000 0.00000 0.50000 1.00000 0.01099
O5 0.39389 0.60612 0.48350 1.00000 0.00718
F 0.33333 0.66667 0.03970 1.00000 0.01015

loop_
_cod_related_entry_id
_cod_related_entry_database
_cod_related_entry_code
1 AMCSD 0005040
